data_1536443
loop_
_publ_author_name
'Weisser, M.'
'Meyer, H.J.'
'Stroebele, M.'

_publ_section_title
;
 A synthesis route for carbon-centered triprismo-hexatungsten cluster
 compounds and the crystal structure of Cs [W6 C Cl18] * (C H3 O H)
;
_journal_name_full 'Comptes Rendus Chimie'
_journal_page_first 1820
_journal_page_last 1826
_journal_volume 8
_journal_year 2005
_chemical_formula_sum 'C2 H4 Cl18 Cs O W6'
_chemical_name_systematic 'Cs (W6 C Cl18) (C H3 O H)'
_space_group_IT_number 19
_symmetry_space_group_name_Hall 'P 2ac 2ab'
_symmetry_space_group_name_H-M 'P 21 21 21'
_cell_angle_alpha 90
_cell_angle_beta 90
_cell_angle_gamma 90
_cell_formula_units_Z 4
_cell_length_a 9.6957
_cell_length_b 14.046
_cell_length_c 20.238
_cell_volume 2756.128
_citation_journal_id_ASTM CRCOCR
_cod_data_source_file Weisser_CRCOCR_2005_1767.cif
_cod_data_source_block C2H4Cl18Cs1O1W6
_cod_original_formula_sum 'C2 H4 Cl18 Cs1 O1 W6'
_cod_database_code 1536443

loop_
_symmetry_equiv_pos_as_xyz
x,y,z
-x+1/2,-y,z+1/2
x+1/2,-y+1/2,-z
-x,y+1/2,-z+1/2

loop_
_atom_site_label
_atom_site_type_symbol
_atom_site_fract_x
_atom_site_fract_y
_atom_site_fract_z
_atom_site_occupancy
_atom_site_U_iso_or_equiv
Cl18 Cl 0.3931 0.1493 0.21107 1 0.0
W6 W 0.55898 0.26389 0.24917 1 0.0
H3 H-1 0.6946 -0.3613 -0.0111 1 0.0
Cl14 Cl 0.7078 0.3737 0.31128 1 0.0
Cs1 Cs 0.73782 -0.11676 0.01214 1 0.0
Cl7 Cl 0.0894 0.2475 0.11066 1 0.0
W3 W 0.87477 0.25587 0.268933 1 0.0
Cl6 Cl 0.4122 0.2699 0.34534 1 0.0
Cl11 Cl 0.7652 0.1467 0.05329 1 0.0
W1 W 0.90121 0.15814 0.1562 1 0.0
Cl1 Cl 0.0236 0.0237 0.11222 1 0.0
W2 W 0.91171 0.34778 0.15462 1 0.0
C1 C 0.7392 0.2568 0.1831 1 0.0
Cl12 Cl 0.7779 0.3619 0.05135 1 0.0
O1 O-2 0.8782 -0.3098 -0.0207 1 0.0
Cl16 Cl 0.4385 0.2615 0.07041 1 0.0
Cl9 Cl 0.0444 0.1345 0.25158 1 0.0
C2 C+4 0.7845 -0.37 0.0089 1 0.0
W4 W 0.58506 0.16518 0.1377 1 0.0
Cl17 Cl 0.4047 0.3825 0.20699 1 0.0
Cl8 Cl 0.0575 0.3665 0.24928 1 0.0
H2 H-1 0.8141 -0.4354 0.003 1 0.0
Cl3 Cl 0.9618 0.2547 0.3802 1 0.0
Cl10 Cl 0.7267 0.0392 0.1875 1 0.0
Cl4 Cl 0.4762 0.0348 0.08099 1 0.0
Cl15 Cl 0.6959 0.1489 0.31415 1 0.0
H4 H-1 0.779 -0.3556 0.0558 1 0.0
H1 H+1 0.9411 -0.2983 0.0004 1 0.0
Cl2 Cl 0.0518 0.4745 0.10969 1 0.0
Cl5 Cl 0.4985 0.4871 0.07488 1 0.0
Cl13 Cl 0.7481 0.47594 0.1822 1 0.0
W5 W 0.59482 0.35521 0.1349 1 0.0
